data_4074429
loop_
_publ_author_name
'Mercs, Laszlo'
'Labat, Ga\"el'
'Neels, Antonia'
'Ehlers, Andreas'
'Albrecht, Martin'

_publ_section_title
;
 Piano-Stool Iron(II) Complexes as Probes for the Bonding ofN-Heterocyclic
 Carbenes:&#x00A0; Indications for \p-Acceptor Ability
;
_journal_issue 23
_journal_name_full Organometallics
_journal_page_first 5648
_journal_paper_doi 10.1021/om060637c
_journal_volume 25
_journal_year 2006
_chemical_formula_sum 'C18.38 H20.75 Cl0.75 Fe I N3 O'
_chemical_formula_weight 508.97
_chemical_name_systematic
; 
 ? 
;
_space_group_IT_number 2
_symmetry_cell_setting triclinic
_symmetry_space_group_name_Hall '-P 1'
_symmetry_space_group_name_H-M 'P -1'
_atom_sites_solution_hydrogens geom
_atom_sites_solution_primary direct
_atom_sites_solution_secondary difmap
_audit_creation_method SHELXL-97
_cell_angle_alpha 90.350(12)
_cell_angle_beta 96.867(12)
_cell_angle_gamma 92.036(12)
_cell_formula_units_Z 4
_cell_length_a 6.5664(7)
_cell_length_b 18.2658(19)
_cell_length_c 18.5978(19)
_cell_measurement_reflns_used 7633
_cell_measurement_temperature 173(2)
_cell_measurement_theta_max 25.75
_cell_measurement_theta_min 2.15
_cell_volume 2213.1(4)
_computing_cell_refinement 'CELL (Stoe IPDS Software, 2000)'
_computing_data_collection 'EXPOSE (Stoe IPDS Software, 2000)'
_computing_data_reduction 'INTEGRATE (Stoe IPDS Software, 2000)'
_computing_molecular_graphics 'PLATON99 (Spek, 1990)'
_computing_publication_material 'SHELXL-97 (Sheldrick, 1997)'
_computing_structure_refinement 'SHELXL-97 (Sheldrick, 1997)'
_computing_structure_solution 'SHELXS-97 (Sheldrick, 1990)'
_diffrn_ambient_temperature 173(2)
_diffrn_detector_area_resol_mean 0.81\%A
_diffrn_measured_fraction_theta_full 0.922
_diffrn_measured_fraction_theta_max 0.922
_diffrn_measurement_device_type 'STOE IPDS'
_diffrn_measurement_method 'phi oscillation'
_diffrn_radiation_monochromator graphite
_diffrn_radiation_source 'fine-focus sealed tube'
_diffrn_radiation_type MoK\a
_diffrn_radiation_wavelength 0.71073
_diffrn_reflns_av_R_equivalents 0.0696
_diffrn_reflns_av_sigmaI/netI 0.1382
_diffrn_reflns_limit_h_max 8
_diffrn_reflns_limit_h_min -8
_diffrn_reflns_limit_k_max 22
_diffrn_reflns_limit_k_min -22
_diffrn_reflns_limit_l_max 22
_diffrn_reflns_limit_l_min -22
_diffrn_reflns_number 17370
_diffrn_reflns_theta_full 26.01
_diffrn_reflns_theta_max 26.01
_diffrn_reflns_theta_min 2.21
_diffrn_standards_decay_% 0
_diffrn_standards_interval_time 0
_diffrn_standards_number 0
_exptl_absorpt_coefficient_mu 2.177
_exptl_absorpt_correction_T_max 0.639
_exptl_absorpt_correction_T_min 0.603
_exptl_absorpt_correction_type multi-scan
_exptl_absorpt_process_details 'MULABS, (PLATON03, Speck, 2003)'
_exptl_crystal_colour orange
_exptl_crystal_density_diffrn 1.528
_exptl_crystal_density_meas ?
_exptl_crystal_density_method 'not measured'
_exptl_crystal_description rod
_exptl_crystal_F_000 1007
_exptl_crystal_size_max 0.45
_exptl_crystal_size_mid 0.20
_exptl_crystal_size_min 0.20
_refine_diff_density_max 2.369
_refine_diff_density_min -1.539
_refine_diff_density_rms 0.197
_refine_ls_extinction_method none
_refine_ls_goodness_of_fit_ref 0.840
_refine_ls_hydrogen_treatment constr
_refine_ls_matrix_type full
_refine_ls_number_parameters 437
_refine_ls_number_reflns 8021
_refine_ls_number_restraints 4
_refine_ls_restrained_S_all 0.841
_refine_ls_R_factor_all 0.1131
_refine_ls_R_factor_gt 0.0572
_refine_ls_shift/su_max 0.001
_refine_ls_shift/su_mean 0.000
_refine_ls_structure_factor_coef Fsqd
_refine_ls_weighting_details 'calc w=1/[\s^2^(Fo^2^)+(0.0951P)^2^] where P=(Fo^2^+2Fc^2^)/3'
_refine_ls_weighting_scheme calc
_refine_ls_wR_factor_gt 0.1460
_refine_ls_wR_factor_ref 0.1638
_reflns_number_gt 4132
_reflns_number_total 8021
_reflns_threshold_expression >2sigma(I)
_cod_data_source_file om060637csi20060831_125154.cif
_cod_data_source_block compound3b
_cod_depositor_comments
;
The following automatic conversions were performed:

'_exptl_crystal_density_meas' value 'none' was changed to '?' - the
value is perceived as not measured.

Automatic conversion script
Id: cif_fix_values 3008 2015-01-20 13:52:24Z robertas 
;
_cod_original_sg_symbol_H-M P-1
_cod_database_code 4074429

loop_
_symmetry_equiv_pos_as_xyz
'x, y, z'
'-x, -y, -z'

loop_
_atom_site_label
_atom_site_type_symbol
_atom_site_fract_x
_atom_site_fract_y
_atom_site_fract_z
_atom_site_U_iso_or_equiv
_atom_site_adp_type
_atom_site_occupancy
_atom_site_symmetry_multiplicity
_atom_site_calc_flag
_atom_site_refinement_flags
_atom_site_disorder_assembly
_atom_site_disorder_group
C1 C -0.0083(15) 0.2268(6) 0.6303(6) 0.036(2) Uani 1 1 d . . .
C2 C 0.4069(15) 0.3244(7) 0.5921(7) 0.054(3) Uani 1 1 d . . .
H2A H 0.3973 0.3437 0.5445 0.064 Uiso 1 1 calc R . .
C3 C 0.4338(14) 0.3662(6) 0.6593(10) 0.066(4) Uani 1 1 d . . .
H3A H 0.4453 0.4179 0.6652 0.080 Uiso 1 1 calc R . .
C4 C 0.4391(15) 0.3126(11) 0.7143(7) 0.071(4) Uani 1 1 d . . .
H4A H 0.4553 0.3233 0.7647 0.085 Uiso 1 1 calc R . .
C5 C 0.4183(18) 0.2450(8) 0.6858(10) 0.073(4) Uani 1 1 d . . .
H5A H 0.4177 0.2007 0.7123 0.088 Uiso 1 1 calc R . .
C6 C 0.3976(15) 0.2506(7) 0.6104(9) 0.062(4) Uani 1 1 d . . .
H6A H 0.3801 0.2106 0.5771 0.074 Uiso 1 1 calc R . .
C7 C -0.0160(13) 0.3645(5) 0.5834(5) 0.029(2) Uani 1 1 d . . .
C8 C -0.2148(14) 0.4156(5) 0.4939(5) 0.033(2) Uani 1 1 d . . .
H8A H -0.2882 0.4230 0.4474 0.039 Uiso 1 1 calc R . .
C9 C -0.2069(13) 0.4595(5) 0.5501(5) 0.032(2) Uani 1 1 d . . .
H9A H -0.2734 0.5047 0.5518 0.038 Uiso 1 1 calc R . .
C10 C -0.0289(13) 0.4594(5) 0.6780(5) 0.028(2) Uani 1 1 d . . .
H10A H -0.1155 0.5017 0.6844 0.034 Uiso 1 1 calc R . .
H10B H 0.1159 0.4776 0.6826 0.034 Uiso 1 1 calc R . .
C11 C -0.0546(15) 0.4045(6) 0.7370(6) 0.0419(11) Uani 1 1 d . . .
C12 C -0.1466(14) 0.4261(6) 0.7963(5) 0.0419(11) Uani 1 1 d . . .
H12A H -0.1984 0.4738 0.7988 0.050 Uiso 1 1 calc R . .
C13 C -0.1619(14) 0.3776(6) 0.8514(6) 0.0419(11) Uani 1 1 d . . .
H13A H -0.2224 0.3919 0.8930 0.050 Uiso 1 1 calc R . .
C14 C -0.0894(14) 0.3078(6) 0.8466(6) 0.0419(11) Uani 1 1 d . . .
H14A H -0.0992 0.2732 0.8840 0.050 Uiso 1 1 calc R . .
C15 C -0.0027(14) 0.2908(6) 0.7853(6) 0.0419(11) Uani 1 1 d . . .
H15A H 0.0467 0.2429 0.7810 0.050 Uiso 1 1 calc R . .
C16 C -0.0628(16) 0.2952(5) 0.4664(5) 0.038(2) Uani 1 1 d . . .
H16A H 0.0318 0.2611 0.4944 0.046 Uiso 1 1 calc R . .
C17 C 0.0413(19) 0.3227(6) 0.4010(6) 0.054(3) Uani 1 1 d . . .
H17A H -0.0548 0.3518 0.3697 0.082 Uiso 1 1 calc R . .
H17B H 0.0813 0.2807 0.3736 0.082 Uiso 1 1 calc R . .
H17C H 0.1636 0.3531 0.4183 0.082 Uiso 1 1 calc R . .
C18 C -0.2653(17) 0.2529(6) 0.4424(6) 0.051(3) Uani 1 1 d . . .
H18A H -0.3202 0.2323 0.4850 0.076 Uiso 1 1 calc R . .
H18B H -0.2411 0.2132 0.4091 0.076 Uiso 1 1 calc R . .
H18C H -0.3642 0.2862 0.4179 0.076 Uiso 1 1 calc R . .
C19 C 0.0952(14) 0.1478(6) 0.2651(6) 0.039(3) Uani 1 1 d . . .
C20 C 0.4841(17) 0.2240(7) 0.1730(12) 0.078(5) Uani 1 1 d . . .
H20A H 0.4856 0.2735 0.1578 0.093 Uiso 1 1 calc R . .
C21 C 0.5009(18) 0.2043(8) 0.2407(10) 0.068(4) Uani 1 1 d . . .
H21A H 0.5113 0.2364 0.2815 0.082 Uiso 1 1 calc R . .
C22 C 0.5008(15) 0.1300(9) 0.2428(7) 0.064(4) Uani 1 1 d . . .
H22A H 0.5159 0.1024 0.2861 0.077 Uiso 1 1 calc R . .
C23 C 0.4755(14) 0.0989(6) 0.1726(7) 0.048(3) Uani 1 1 d . . .
H23A H 0.4681 0.0485 0.1593 0.058 Uiso 1 1 calc R . .
C24 C 0.4634(14) 0.1628(10) 0.1247(6) 0.073(5) Uani 1 1 d . . .
H24A H 0.4458 0.1631 0.0733 0.088 Uiso 1 1 calc R . .
C25 C 0.0362(13) 0.0900(5) 0.1320(5) 0.029(2) Uani 1 1 d . . .
C26 C -0.1697(13) -0.0034(5) 0.0846(5) 0.032(2) Uani 1 1 d . . .
H26A H -0.2360 -0.0505 0.0791 0.039 Uiso 1 1 calc R . .
C27 C -0.1948(13) 0.0518(5) 0.0388(5) 0.032(2) Uani 1 1 d . . .
H27A H -0.2835 0.0517 -0.0055 0.038 Uiso 1 1 calc R . .
C28 C -0.0412(13) 0.1796(5) 0.0336(5) 0.029(2) Uani 1 1 d . . .
H28A H -0.1450 0.1837 -0.0093 0.035 Uiso 1 1 calc R . .
H28B H 0.0960 0.1824 0.0166 0.035 Uiso 1 1 calc R . .
C29 C -0.0585(12) 0.2426(5) 0.0834(5) 0.027(2) Uani 1 1 d . . .
C30 C -0.1711(14) 0.3020(5) 0.0608(6) 0.037(2) Uani 1 1 d . . .
H30A H -0.2433 0.3023 0.0134 0.045 Uiso 1 1 calc R . .
C31 C -0.1797(15) 0.3616(5) 0.1072(7) 0.047(3) Uani 1 1 d . . .
H31A H -0.2578 0.4028 0.0921 0.057 Uiso 1 1 calc R . .
C32 C -0.0718(14) 0.3596(5) 0.1759(6) 0.040(3) Uani 1 1 d . . .
H32A H -0.0742 0.3995 0.2088 0.048 Uiso 1 1 calc R . .
C33 C 0.0364(13) 0.3003(5) 0.1952(6) 0.032(2) Uani 1 1 d . . .
H33A H 0.1095 0.2995 0.2424 0.038 Uiso 1 1 calc R . .
C34 C 0.0414(14) -0.0240(5) 0.2059(6) 0.038(2) Uani 1 1 d . . .
H34A H 0.1438 0.0064 0.2385 0.046 Uiso 1 1 calc R . .
C35 C 0.1499(16) -0.0911(5) 0.1820(7) 0.050(3) Uani 1 1 d . . .
H35A H 0.0494 -0.1248 0.1545 0.076 Uiso 1 1 calc R . .
H35B H 0.2153 -0.1161 0.2247 0.076 Uiso 1 1 calc R . .
H35C H 0.2546 -0.0755 0.1513 0.076 Uiso 1 1 calc R . .
C36 C -0.1359(17) -0.0442(6) 0.2480(6) 0.049(3) Uani 1 1 d . . .
H36A H -0.2096 0.0000 0.2573 0.073 Uiso 1 1 calc R . .
H36B H -0.0831 -0.0661 0.2941 0.073 Uiso 1 1 calc R . .
H36C H -0.2296 -0.0794 0.2197 0.073 Uiso 1 1 calc R . .
C37 C 0.629(4) 0.5843(15) 0.0482(11) 0.0877(18) Uani 0.50 1 d PD A 1
H37A H 0.4910 0.5772 0.0209 0.105 Uiso 0.50 1 calc PR A 1
H37B H 0.6571 0.6376 0.0552 0.105 Uiso 0.50 1 calc PR A 1
C38 C 0.723(9) 0.612(2) 0.0325(12) 0.0877(18) Uani 0.25 1 d PD B 2
H38A H 0.6473 0.6575 0.0349 0.105 Uiso 0.25 1 calc PR B 2
H38B H 0.8708 0.6264 0.0430 0.105 Uiso 0.25 1 calc PR B 2
Cl1 Cl 0.8075(11) 0.5501(5) -0.0032(5) 0.0877(18) Uani 0.50 1 d PD A 1
Cl2 Cl 0.6286(16) 0.5438(6) 0.1331(6) 0.0877(18) Uani 0.50 1 d PD A 1
Cl3 Cl 0.687(2) 0.5841(9) -0.0574(9) 0.0877(18) Uani 0.25 1 d PD B 2
Cl4 Cl 0.662(3) 0.5576(14) 0.1090(13) 0.0877(18) Uani 0.25 1 d PD B 2
Fe1 Fe 0.15729(18) 0.30255(7) 0.64821(8) 0.0297(3) Uani 1 1 d . . .
Fe2 Fe 0.22172(18) 0.15949(7) 0.18872(7) 0.0288(3) Uani 1 1 d . . .
I1 I 0.49514(9) 0.41844(3) 0.29488(4) 0.0366(2) Uani 1 1 d . . .
I2 I 0.57460(9) 0.80040(4) 0.08973(4) 0.0363(2) Uani 1 1 d . . .
N1 N 0.0168(10) 0.3381(4) 0.7305(4) 0.0312(19) Uani 1 1 d . . .
N2 N -0.0847(10) 0.4283(4) 0.6063(4) 0.0252(17) Uani 1 1 d . . .
N3 N -0.0968(11) 0.3567(4) 0.5146(4) 0.0305(18) Uani 1 1 d . . .
N4 N 0.0471(10) 0.2418(4) 0.1514(4) 0.0279(18) Uani 1 1 d . . .
N5 N -0.0699(10) 0.1088(4) 0.0668(4) 0.0249(17) Uani 1 1 d . . .
N6 N -0.0280(11) 0.0206(4) 0.1425(4) 0.0296(18) Uani 1 1 d . . .
O1 O -0.1103(11) 0.1750(4) 0.6186(4) 0.0506(19) Uani 1 1 d . . .
O2 O 0.0221(13) 0.1380(4) 0.3179(4) 0.055(2) Uani 1 1 d . . .

loop_
_atom_site_aniso_label
_atom_site_aniso_U_11
_atom_site_aniso_U_22
_atom_site_aniso_U_33
_atom_site_aniso_U_23
_atom_site_aniso_U_13
_atom_site_aniso_U_12
C1 0.036(5) 0.038(6) 0.035(6) 0.005(5) 0.001(4) 0.012(5)
C2 0.029(6) 0.079(9) 0.056(8) 0.027(7) 0.018(5) 0.006(5)
C3 0.019(5) 0.038(7) 0.144(15) -0.016(9) 0.020(7) -0.004(4)
C4 0.018(5) 0.142(15) 0.050(8) -0.004(10) -0.002(5) 0.005(7)
C5 0.041(7) 0.065(9) 0.117(15) 0.026(10) 0.015(8) 0.018(6)
C6 0.032(6) 0.059(8) 0.099(12) -0.033(8) 0.029(6) 0.000(5)
C7 0.029(5) 0.032(5) 0.029(6) 0.003(5) 0.010(4) -0.001(4)
C8 0.038(5) 0.034(5) 0.027(6) 0.007(5) 0.009(4) 0.005(4)
C9 0.032(5) 0.027(5) 0.037(6) 0.007(5) 0.009(4) 0.001(4)
C10 0.025(4) 0.027(5) 0.033(6) 0.001(4) 0.003(4) 0.000(4)
C11 0.038(2) 0.055(3) 0.034(3) 0.009(2) 0.007(2) 0.010(2)
C12 0.038(2) 0.055(3) 0.034(3) 0.009(2) 0.007(2) 0.010(2)
C13 0.038(2) 0.055(3) 0.034(3) 0.009(2) 0.007(2) 0.010(2)
C14 0.038(2) 0.055(3) 0.034(3) 0.009(2) 0.007(2) 0.010(2)
C15 0.038(2) 0.055(3) 0.034(3) 0.009(2) 0.007(2) 0.010(2)
C16 0.060(6) 0.032(6) 0.025(6) -0.001(5) 0.014(5) -0.001(5)
C17 0.073(8) 0.047(7) 0.049(8) 0.001(6) 0.032(6) -0.003(6)
C18 0.063(7) 0.048(7) 0.043(7) -0.002(6) 0.011(5) -0.002(5)
C19 0.034(5) 0.037(6) 0.044(7) -0.003(5) -0.002(5) 0.003(4)
C20 0.030(6) 0.052(8) 0.153(17) 0.022(11) 0.018(8) 0.000(5)
C21 0.043(7) 0.067(10) 0.092(12) -0.024(9) -0.005(7) 0.013(6)
C22 0.028(6) 0.110(12) 0.057(9) 0.026(8) -0.001(5) 0.032(6)
C23 0.026(5) 0.052(7) 0.068(9) -0.013(7) 0.006(5) 0.010(5)
C24 0.014(5) 0.180(17) 0.028(6) 0.021(9) 0.008(4) 0.018(7)
C25 0.028(5) 0.032(5) 0.028(6) 0.004(5) 0.010(4) 0.014(4)
C26 0.029(5) 0.030(5) 0.037(6) -0.006(5) 0.002(4) 0.002(4)
C27 0.029(5) 0.037(6) 0.029(6) -0.004(5) 0.005(4) 0.002(4)
C28 0.025(4) 0.037(5) 0.024(5) 0.013(5) 0.003(4) 0.004(4)
C29 0.017(4) 0.027(5) 0.038(6) 0.008(4) 0.008(4) -0.003(3)
C30 0.031(5) 0.032(5) 0.048(7) 0.014(5) 0.000(4) 0.000(4)
C31 0.038(6) 0.029(6) 0.073(9) 0.006(6) 0.000(6) 0.010(4)
C32 0.030(5) 0.028(5) 0.062(8) -0.006(5) 0.007(5) 0.001(4)
C33 0.026(5) 0.028(5) 0.042(6) -0.003(5) 0.007(4) 0.001(4)
C34 0.037(5) 0.036(6) 0.041(7) 0.011(5) 0.001(4) 0.010(4)
C35 0.052(7) 0.029(6) 0.070(9) 0.002(6) 0.002(6) 0.019(5)
C36 0.058(7) 0.044(6) 0.047(7) 0.020(6) 0.016(5) 0.011(5)
C37 0.065(3) 0.096(4) 0.102(5) -0.015(4) 0.008(3) -0.001(2)
C38 0.065(3) 0.096(4) 0.102(5) -0.015(4) 0.008(3) -0.001(2)
Cl1 0.065(3) 0.096(4) 0.102(5) -0.015(4) 0.008(3) -0.001(2)
Cl2 0.065(3) 0.096(4) 0.102(5) -0.015(4) 0.008(3) -0.001(2)
Cl3 0.065(3) 0.096(4) 0.102(5) -0.015(4) 0.008(3) -0.001(2)
Cl4 0.065(3) 0.096(4) 0.102(5) -0.015(4) 0.008(3) -0.001(2)
Fe1 0.0214(6) 0.0315(7) 0.0376(9) 0.0044(7) 0.0075(5) 0.0034(5)
Fe2 0.0222(6) 0.0334(7) 0.0309(8) 0.0022(6) 0.0021(5) 0.0048(5)
I1 0.0262(3) 0.0357(4) 0.0475(5) -0.0009(3) 0.0023(3) 0.0032(3)
I2 0.0255(3) 0.0440(4) 0.0386(4) 0.0098(3) 0.0004(3) -0.0003(3)
N1 0.017(4) 0.038(5) 0.039(5) 0.006(4) 0.006(3) 0.000(3)
N2 0.023(4) 0.025(4) 0.029(5) 0.005(4) 0.006(3) -0.001(3)
N3 0.035(4) 0.030(4) 0.028(5) 0.002(4) 0.009(3) 0.004(3)
N4 0.021(4) 0.028(4) 0.036(5) 0.003(4) 0.007(3) 0.001(3)
N5 0.024(4) 0.028(4) 0.024(4) 0.002(4) 0.004(3) 0.007(3)
N6 0.036(4) 0.026(4) 0.028(5) 0.010(4) 0.008(3) 0.009(3)
O1 0.054(5) 0.036(4) 0.061(6) 0.007(4) 0.002(4) 0.002(4)
O2 0.081(6) 0.052(5) 0.037(5) 0.009(4) 0.023(4) 0.011(4)

loop_
_atom_type_symbol
_atom_type_description
_atom_type_scat_dispersion_real
_atom_type_scat_dispersion_imag
_atom_type_scat_source
C C 0.0033 0.0016 'International Tables Vol C Tables 4.2.6.8 and 6.1.1.4'
H H 0.0000 0.0000 'International Tables Vol C Tables 4.2.6.8 and 6.1.1.4'
Cl Cl 0.1484 0.1585 'International Tables Vol C Tables 4.2.6.8 and 6.1.1.4'
Fe Fe 0.3463 0.8444 'International Tables Vol C Tables 4.2.6.8 and 6.1.1.4'
I I -0.4742 1.8119 'International Tables Vol C Tables 4.2.6.8 and 6.1.1.4'
N N 0.0061 0.0033 'International Tables Vol C Tables 4.2.6.8 and 6.1.1.4'
O O 0.0106 0.0060 'International Tables Vol C Tables 4.2.6.8 and 6.1.1.4'

loop_
_geom_angle_atom_site_label_1
_geom_angle_atom_site_label_2
_geom_angle_atom_site_label_3
_geom_angle
O1 C1 Fe1 177.1(9)
C6 C2 C3 107.0(12)
C6 C2 Fe1 69.8(6)
C3 C2 Fe1 71.0(6)
C6 C2 H2A 126.5
C3 C2 H2A 126.5
Fe1 C2 H2A 124.3
C4 C3 C2 104.6(11)
C4 C3 Fe1 69.9(6)
C2 C3 Fe1 68.4(6)
C4 C3 H3A 127.7
C2 C3 H3A 127.7
Fe1 C3 H3A 125.6
C5 C4 C3 111.1(13)
C5 C4 Fe1 71.3(7)
C3 C4 Fe1 70.7(6)
C5 C4 H4A 124.4
C3 C4 H4A 124.4
Fe1 C4 H4A 125.1
C4 C5 C6 108.3(13)
C4 C5 Fe1 71.6(7)
C6 C5 Fe1 69.1(7)
C4 C5 H5A 125.8
C6 C5 H5A 125.8
Fe1 C5 H5A 125.1
C2 C6 C5 108.9(11)
C2 C6 Fe1 70.8(6)
C5 C6 Fe1 71.6(7)
C2 C6 H6A 125.5
C5 C6 H6A 125.5
Fe1 C6 H6A 123.6
N3 C7 N2 105.7(8)
N3 C7 Fe1 132.6(7)
N2 C7 Fe1 121.7(7)
C9 C8 N3 107.2(9)
C9 C8 H8A 126.4
N3 C8 H8A 126.4
C8 C9 N2 107.7(8)
C8 C9 H9A 126.2
N2 C9 H9A 126.2
N2 C10 C11 112.3(7)
N2 C10 H10A 109.1
C11 C10 H10A 109.1
N2 C10 H10B 109.1
C11 C10 H10B 109.1
H10A C10 H10B 107.9
N1 C11 C12 122.6(11)
N1 C11 C10 118.6(9)
C12 C11 C10 118.8(9)
C13 C12 C11 119.0(10)
C13 C12 H12A 120.5
C11 C12 H12A 120.5
C12 C13 C14 120.0(10)
C12 C13 H13A 120.0
C14 C13 H13A 120.0
C15 C14 C13 117.0(11)
C15 C14 H14A 121.5
C13 C14 H14A 121.5
N1 C15 C14 124.1(10)
N1 C15 H15A 118.0
C14 C15 H15A 118.0
N3 C16 C18 110.4(8)
N3 C16 C17 110.7(8)
C18 C16 C17 111.7(9)
N3 C16 H16A 108.0
C18 C16 H16A 108.0
C17 C16 H16A 108.0
C16 C17 H17A 109.5
C16 C17 H17B 109.5
H17A C17 H17B 109.5
C16 C17 H17C 109.5
H17A C17 H17C 109.5
H17B C17 H17C 109.5
C16 C18 H18A 109.5
C16 C18 H18B 109.5
H18A C18 H18B 109.5
C16 C18 H18C 109.5
H18A C18 H18C 109.5
H18B C18 H18C 109.5
O2 C19 Fe2 175.7(10)
C21 C20 C24 112.3(13)
C21 C20 Fe2 72.0(8)
C24 C20 Fe2 69.9(7)
C21 C20 H20A 123.9
C24 C20 H20A 123.9
Fe2 C20 H20A 125.9
C20 C21 C22 108.1(13)
C20 C21 Fe2 71.9(8)
C22 C21 Fe2 69.8(7)
C20 C21 H21A 126.0
C22 C21 H21A 126.0
Fe2 C21 H21A 124.0
C21 C22 C23 111.6(13)
C21 C22 Fe2 72.3(7)
C23 C22 Fe2 70.6(6)
C21 C22 H22A 124.2
C23 C22 H22A 124.2
Fe2 C22 H22A 124.5
C22 C23 C24 103.7(11)
C22 C23 Fe2 69.8(6)
C24 C23 Fe2 69.8(6)
C22 C23 H23A 128.1
C24 C23 H23A 128.1
Fe2 C23 H23A 124.1
C20 C24 C23 104.2(11)
C20 C24 Fe2 70.5(7)
C23 C24 Fe2 69.0(6)
C20 C24 H24A 127.9
C23 C24 H24A 127.9
Fe2 C24 H24A 124.3
N6 C25 N5 104.4(7)
N6 C25 Fe2 133.9(7)
N5 C25 Fe2 121.7(7)
C27 C26 N6 107.2(8)
C27 C26 H26A 126.4
N6 C26 H26A 126.4
C26 C27 N5 107.5(8)
C26 C27 H27A 126.3
N5 C27 H27A 126.3
N5 C28 C29 113.4(7)
N5 C28 H28A 108.9
C29 C28 H28A 108.9
N5 C28 H28B 108.9
C29 C28 H28B 108.9
H28A C28 H28B 107.7
N4 C29 C30 120.3(8)
N4 C29 C28 118.8(8)
C30 C29 C28 120.9(9)
C29 C30 C31 120.2(10)
C29 C30 H30A 119.9
C31 C30 H30A 119.9
C32 C31 C30 118.5(9)
C32 C31 H31A 120.7
C30 C31 H31A 120.7
C33 C32 C31 118.9(9)
C33 C32 H32A 120.6
C31 C32 H32A 120.6
C32 C33 N4 123.8(9)
C32 C33 H33A 118.1
N4 C33 H33A 118.1
N6 C34 C36 110.8(8)
N6 C34 C35 109.9(8)
C36 C34 C35 112.7(9)
N6 C34 H34A 107.8
C36 C34 H34A 107.8
C35 C34 H34A 107.8
C34 C35 H35A 109.5
C34 C35 H35B 109.5
H35A C35 H35B 109.5
C34 C35 H35C 109.5
H35A C35 H35C 109.5
H35B C35 H35C 109.5
C34 C36 H36A 109.5
C34 C36 H36B 109.5
H36A C36 H36B 109.5
C34 C36 H36C 109.5
H36A C36 H36C 109.5
H36B C36 H36C 109.5
Cl1 C37 Cl2 114.3(13)
Cl1 C37 H37A 108.7
Cl2 C37 H37A 108.7
Cl1 C37 H37B 108.7
Cl2 C37 H37B 108.7
H37A C37 H37B 107.6
Cl3 C38 Cl4 126(2)
Cl3 C38 H38A 105.9
Cl4 C38 H38A 105.9
Cl3 C38 H38B 105.9
Cl4 C38 H38B 105.9
H38A C38 H38B 106.2
C1 Fe1 C7 92.6(4)
C1 Fe1 N1 94.1(4)
C7 Fe1 N1 88.9(3)
C1 Fe1 C6 92.6(4)
C7 Fe1 C6 119.8(6)
N1 Fe1 C6 150.2(5)
C1 Fe1 C2 123.2(5)
C7 Fe1 C2 91.4(4)
N1 Fe1 C2 142.6(4)
C6 Fe1 C2 39.4(5)
C1 Fe1 C5 96.9(5)
C7 Fe1 C5 157.2(5)
N1 Fe1 C5 111.0(6)
C6 Fe1 C5 39.3(5)
C2 Fe1 C5 66.0(5)
C1 Fe1 C4 129.9(6)
C7 Fe1 C4 137.5(6)
N1 Fe1 C4 89.4(4)
C6 Fe1 C4 64.4(5)
C2 Fe1 C4 65.9(5)
C5 Fe1 C4 37.2(5)
C1 Fe1 C3 158.9(4)
C7 Fe1 C3 100.2(5)
N1 Fe1 C3 102.7(4)
C6 Fe1 C3 66.5(4)
C2 Fe1 C3 40.6(5)
C5 Fe1 C3 65.4(5)
C4 Fe1 C3 39.4(5)
C19 Fe2 C25 92.6(4)
C19 Fe2 N4 93.4(4)
C25 Fe2 N4 90.1(3)
C19 Fe2 C22 93.0(5)
C25 Fe2 C22 122.6(5)
N4 Fe2 C22 146.3(5)
C19 Fe2 C23 121.6(5)
C25 Fe2 C23 91.8(4)
N4 Fe2 C23 144.8(4)
C22 Fe2 C23 39.7(5)
C19 Fe2 C24 158.8(5)
C25 Fe2 C24 99.4(5)
N4 Fe2 C24 103.9(5)
C22 Fe2 C24 65.9(5)
C23 Fe2 C24 41.2(5)
C19 Fe2 C20 130.6(7)
C25 Fe2 C20 136.8(7)
N4 Fe2 C20 89.1(4)
C22 Fe2 C20 62.2(6)
C23 Fe2 C20 66.1(5)
C24 Fe2 C20 39.6(6)
C19 Fe2 C21 98.0(6)
C25 Fe2 C21 158.0(4)
N4 Fe2 C21 108.4(5)
C22 Fe2 C21 38.0(5)
C23 Fe2 C21 66.3(4)
C24 Fe2 C21 65.3(5)
C20 Fe2 C21 36.1(6)
C11 N1 C15 117.3(8)
C11 N1 Fe1 125.6(7)
C15 N1 Fe1 117.1(6)
C7 N2 C9 109.2(7)
C7 N2 C10 124.4(8)
C9 N2 C10 126.3(7)
C7 N3 C8 110.1(7)
C7 N3 C16 125.5(8)
C8 N3 C16 124.4(8)
C33 N4 C29 118.3(8)
C33 N4 Fe2 118.1(6)
C29 N4 Fe2 123.5(6)
C27 N5 C25 110.7(8)
C27 N5 C28 126.7(8)
C25 N5 C28 122.6(7)
C25 N6 C26 110.3(8)
C25 N6 C34 125.1(8)
C26 N6 C34 124.6(8)

loop_
_geom_bond_atom_site_label_1
_geom_bond_atom_site_label_2
_geom_bond_distance
C1 O1 1.143(11)
C1 Fe1 1.735(11)
C2 C6 1.393(17)
C2 C3 1.451(17)
C2 Fe1 2.074(10)
C2 H2A 0.9500
C3 C4 1.418(19)
C3 Fe1 2.109(10)
C3 H3A 0.9500
C4 C5 1.336(19)
C4 Fe1 2.097(11)
C4 H4A 0.9500
C5 C6 1.40(2)
C5 Fe1 2.093(12)
C5 H5A 0.9500
C6 Fe1 2.061(10)
C6 H6A 0.9500
C7 N3 1.331(12)
C7 N2 1.348(11)
C7 Fe1 1.951(10)
C8 C9 1.308(12)
C8 N3 1.379(12)
C8 H8A 0.9500
C9 N2 1.380(12)
C9 H9A 0.9500
C10 N2 1.447(11)
C10 C11 1.511(14)
C10 H10A 0.9900
C10 H10B 0.9900
C11 N1 1.326(12)
C11 C12 1.381(14)
C12 C13 1.369(15)
C12 H12A 0.9500
C13 C14 1.382(14)
C13 H13A 0.9500
C14 C15 1.373(14)
C14 H14A 0.9500
C15 N1 1.353(13)
C15 H15A 0.9500
C16 N3 1.471(11)
C16 C18 1.531(14)
C16 C17 1.542(14)
C16 H16A 1.0000
C17 H17A 0.9800
C17 H17B 0.9800
C17 H17C 0.9800
C18 H18A 0.9800
C18 H18B 0.9800
C18 H18C 0.9800
C19 O2 1.155(12)
C19 Fe2 1.741(12)
C20 C21 1.30(2)
C20 C24 1.422(19)
C20 Fe2 2.103(12)
C20 H20A 0.9500
C21 C22 1.358(18)
C21 Fe2 2.104(12)
C21 H21A 0.9500
C22 C23 1.410(17)
C22 Fe2 2.072(10)
C22 H22A 0.9500
C23 C24 1.471(18)
C23 Fe2 2.083(9)
C23 H23A 0.9500
C24 Fe2 2.094(10)
C24 H24A 0.9500
C25 N6 1.345(11)
C25 N5 1.375(11)
C25 Fe2 1.942(9)
C26 C27 1.327(13)
C26 N6 1.394(11)
C26 H26A 0.9500
C27 N5 1.363(11)
C27 H27A 0.9500
C28 N5 1.453(11)
C28 C29 1.488(12)
C28 H28A 0.9900
C28 H28B 0.9900
C29 N4 1.369(12)
C29 C30 1.374(13)
C30 C31 1.393(14)
C30 H30A 0.9500
C31 C32 1.386(15)
C31 H31A 0.9500
C32 C33 1.344(13)
C32 H32A 0.9500
C33 N4 1.348(11)
C33 H33A 0.9500
C34 N6 1.474(12)
C34 C36 1.514(14)
C34 C35 1.530(13)
C34 H34A 1.0000
C35 H35A 0.9800
C35 H35B 0.9800
C35 H35C 0.9800
C36 H36A 0.9800
C36 H36B 0.9800
C36 H36C 0.9800
C37 Cl1 1.727(17)
C37 Cl2 1.748(18)
C37 H37A 0.9900
C37 H37B 0.9900
C38 Cl3 1.732(19)
C38 Cl4 1.81(2)
C38 H38A 0.9900
C38 H38B 0.9900
Fe1 N1 1.996(7)
Fe2 N4 2.001(7)

loop_
_geom_torsion_atom_site_label_1
_geom_torsion_atom_site_label_2
_geom_torsion_atom_site_label_3
_geom_torsion_atom_site_label_4
_geom_torsion
C6 C2 C3 C4 0.1(11)
Fe1 C2 C3 C4 60.9(7)
C6 C2 C3 Fe1 -60.8(7)
C2 C3 C4 C5 0.0(12)
Fe1 C3 C4 C5 60.0(8)
C2 C3 C4 Fe1 -60.0(7)
C3 C4 C5 C6 -0.2(13)
Fe1 C4 C5 C6 59.6(8)
C3 C4 C5 Fe1 -59.7(8)
C3 C2 C6 C5 -0.2(12)
Fe1 C2 C6 C5 -61.8(8)
C3 C2 C6 Fe1 61.6(7)
C4 C5 C6 C2 0.2(13)
Fe1 C5 C6 C2 61.3(7)
C4 C5 C6 Fe1 -61.1(8)
N3 C8 C9 N2 -0.2(10)
N2 C10 C11 N1 46.2(11)
N2 C10 C11 C12 -135.5(9)
N1 C11 C12 C13 1.1(15)
C10 C11 C12 C13 -177.1(9)
C11 C12 C13 C14 -1.2(15)
C12 C13 C14 C15 0.4(14)
C13 C14 C15 N1 0.6(15)
C24 C20 C21 C22 2.3(14)
Fe2 C20 C21 C22 60.7(9)
C24 C20 C21 Fe2 -58.4(8)
C20 C21 C22 C23 -2.2(14)
Fe2 C21 C22 C23 59.9(8)
C20 C21 C22 Fe2 -62.0(9)
C21 C22 C23 C24 1.1(12)
Fe2 C22 C23 C24 62.0(6)
C21 C22 C23 Fe2 -60.9(8)
C21 C20 C24 C23 -1.6(13)
Fe2 C20 C24 C23 -61.2(7)
C21 C20 C24 Fe2 59.6(10)
C22 C23 C24 C20 0.3(10)
Fe2 C23 C24 C20 62.2(7)
C22 C23 C24 Fe2 -62.0(7)
N6 C26 C27 N5 0.7(10)
N5 C28 C29 N4 48.1(10)
N5 C28 C29 C30 -134.7(8)
N4 C29 C30 C31 -0.5(13)
C28 C29 C30 C31 -177.7(8)
C29 C30 C31 C32 0.4(15)
C30 C31 C32 C33 -0.2(15)
C31 C32 C33 N4 0.1(15)
O1 C1 Fe1 C7 142(19)
O1 C1 Fe1 N1 -129(19)
O1 C1 Fe1 C6 22(19)
O1 C1 Fe1 C2 49(19)
O1 C1 Fe1 C5 -17(19)
O1 C1 Fe1 C4 -36(19)
O1 C1 Fe1 C3 15(20)
N3 C7 Fe1 C1 -52.2(9)
N2 C7 Fe1 C1 125.0(7)
N3 C7 Fe1 N1 -146.3(9)
N2 C7 Fe1 N1 31.0(7)
N3 C7 Fe1 C6 42.3(10)
N2 C7 Fe1 C6 -140.4(7)
N3 C7 Fe1 C2 71.1(9)
N2 C7 Fe1 C2 -111.6(8)
N3 C7 Fe1 C5 62.3(17)
N2 C7 Fe1 C5 -120.4(14)
N3 C7 Fe1 C4 125.8(9)
N2 C7 Fe1 C4 -56.9(10)
N3 C7 Fe1 C3 110.9(9)
N2 C7 Fe1 C3 -71.8(8)
C2 C6 Fe1 C1 143.8(8)
C5 C6 Fe1 C1 -97.6(9)
C2 C6 Fe1 C7 49.4(9)
C5 C6 Fe1 C7 167.9(8)
C2 C6 Fe1 N1 -113.1(11)
C5 C6 Fe1 N1 5.4(13)
C5 C6 Fe1 C2 118.5(11)
C2 C6 Fe1 C5 -118.5(11)
C2 C6 Fe1 C4 -82.6(9)
C5 C6 Fe1 C4 35.9(8)
C2 C6 Fe1 C3 -39.1(8)
C5 C6 Fe1 C3 79.4(9)
C6 C2 Fe1 C1 -44.8(10)
C3 C2 Fe1 C1 -161.9(8)
C6 C2 Fe1 C7 -138.8(8)
C3 C2 Fe1 C7 104.1(8)
C6 C2 Fe1 N1 131.1(9)
C3 C2 Fe1 N1 14.0(11)
C3 C2 Fe1 C6 -117.2(11)
C6 C2 Fe1 C5 37.5(8)
C3 C2 Fe1 C5 -79.7(9)
C6 C2 Fe1 C4 78.4(9)
C3 C2 Fe1 C4 -38.8(8)
C6 C2 Fe1 C3 117.2(11)
C4 C5 Fe1 C1 -155.4(9)
C6 C5 Fe1 C1 85.8(8)
C4 C5 Fe1 C7 90.9(17)
C6 C5 Fe1 C7 -28.0(18)
C4 C5 Fe1 N1 -58.3(10)
C6 C5 Fe1 N1 -177.1(7)
C4 C5 Fe1 C6 118.8(12)
C4 C5 Fe1 C2 81.3(9)
C6 C5 Fe1 C2 -37.6(7)
C6 C5 Fe1 C4 -118.8(12)
C4 C5 Fe1 C3 36.5(8)
C6 C5 Fe1 C3 -82.3(9)
C5 C4 Fe1 C1 32.6(12)
C3 C4 Fe1 C1 154.0(8)
C5 C4 Fe1 C7 -144.9(10)
C3 C4 Fe1 C7 -23.5(11)
C5 C4 Fe1 N1 127.4(10)
C3 C4 Fe1 N1 -111.2(8)
C5 C4 Fe1 C6 -38.0(9)
C3 C4 Fe1 C6 83.5(8)
C5 C4 Fe1 C2 -81.5(9)
C3 C4 Fe1 C2 39.9(7)
C3 C4 Fe1 C5 121.4(12)
C5 C4 Fe1 C3 -121.4(12)
C4 C3 Fe1 C1 -69(2)
C2 C3 Fe1 C1 46(2)
C4 C3 Fe1 C7 164.1(8)
C2 C3 Fe1 C7 -80.2(8)
C4 C3 Fe1 N1 72.9(8)
C2 C3 Fe1 N1 -171.4(7)
C4 C3 Fe1 C6 -77.7(9)
C2 C3 Fe1 C6 38.0(8)
C4 C3 Fe1 C2 -115.7(10)
C4 C3 Fe1 C5 -34.5(8)
C2 C3 Fe1 C5 81.2(8)
C2 C3 Fe1 C4 115.7(10)
O2 C19 Fe2 C25 113(12)
O2 C19 Fe2 N4 -157(12)
O2 C19 Fe2 C22 -10(12)
O2 C19 Fe2 C23 20(13)
O2 C19 Fe2 C24 -11(13)
O2 C19 Fe2 C20 -65(13)
O2 C19 Fe2 C21 -47(12)
N6 C25 Fe2 C19 -52.1(9)
N5 C25 Fe2 C19 124.8(7)
N6 C25 Fe2 N4 -145.6(8)
N5 C25 Fe2 N4 31.4(7)
N6 C25 Fe2 C22 43.0(10)
N5 C25 Fe2 C22 -140.0(7)
N6 C25 Fe2 C23 69.6(9)
N5 C25 Fe2 C23 -113.5(7)
N6 C25 Fe2 C24 110.3(9)
N5 C25 Fe2 C24 -72.7(8)
N6 C25 Fe2 C20 125.6(10)
N5 C25 Fe2 C20 -57.4(10)
N6 C25 Fe2 C21 66.6(19)
N5 C25 Fe2 C21 -116.4(17)
C21 C22 Fe2 C19 -99.2(10)
C23 C22 Fe2 C19 139.4(8)
C21 C22 Fe2 C25 165.9(9)
C23 C22 Fe2 C25 44.4(9)
C21 C22 Fe2 N4 1.5(14)
C23 C22 Fe2 N4 -120.0(9)
C21 C22 Fe2 C23 121.5(13)
C21 C22 Fe2 C24 80.2(10)
C23 C22 Fe2 C24 -41.3(8)
C21 C22 Fe2 C20 36.1(9)
C23 C22 Fe2 C20 -85.4(9)
C23 C22 Fe2 C21 -121.5(13)
C22 C23 Fe2 C19 -49.8(9)
C24 C23 Fe2 C19 -163.7(7)
C22 C23 Fe2 C25 -143.8(8)
C24 C23 Fe2 C25 102.2(8)
C22 C23 Fe2 N4 123.5(9)
C24 C23 Fe2 N4 9.5(11)
C24 C23 Fe2 C22 -113.9(10)
C22 C23 Fe2 C24 113.9(10)
C22 C23 Fe2 C20 74.5(9)
C24 C23 Fe2 C20 -39.4(8)
C22 C23 Fe2 C21 34.9(9)
C24 C23 Fe2 C21 -79.0(8)
C20 C24 Fe2 C19 -73(2)
C23 C24 Fe2 C19 42(2)
C20 C24 Fe2 C25 163.6(9)
C23 C24 Fe2 C25 -81.9(7)
C20 C24 Fe2 N4 71.1(9)
C23 C24 Fe2 N4 -174.4(6)
C20 C24 Fe2 C22 -74.8(9)
C23 C24 Fe2 C22 39.7(7)
C20 C24 Fe2 C23 -114.5(10)
C23 C24 Fe2 C20 114.5(10)
C20 C24 Fe2 C21 -33.0(8)
C23 C24 Fe2 C21 81.6(7)
C21 C20 Fe2 C19 30.0(11)
C24 C20 Fe2 C19 153.0(8)
C21 C20 Fe2 C25 -147.0(9)
C24 C20 Fe2 C25 -24.1(12)
C21 C20 Fe2 N4 123.8(9)
C24 C20 Fe2 N4 -113.3(9)
C21 C20 Fe2 C22 -37.9(8)
C24 C20 Fe2 C22 85.1(9)
C21 C20 Fe2 C23 -82.0(9)
C24 C20 Fe2 C23 41.0(7)
C21 C20 Fe2 C24 -123.0(12)
C24 C20 Fe2 C21 123.0(12)
C20 C21 Fe2 C19 -157.5(9)
C22 C21 Fe2 C19 84.6(9)
C20 C21 Fe2 C25 84.7(19)
C22 C21 Fe2 C25 -33(2)
C20 C21 Fe2 N4 -61.2(9)
C22 C21 Fe2 N4 -179.1(8)
C20 C21 Fe2 C22 117.9(13)
C20 C21 Fe2 C23 81.5(9)
C22 C21 Fe2 C23 -36.5(8)
C20 C21 Fe2 C24 36.1(9)
C22 C21 Fe2 C24 -81.9(9)
C22 C21 Fe2 C20 -117.9(13)
C12 C11 N1 C15 -0.2(14)
C10 C11 N1 C15 178.0(8)
C12 C11 N1 Fe1 -178.6(7)
C10 C11 N1 Fe1 -0.4(12)
C14 C15 N1 C11 -0.7(14)
C14 C15 N1 Fe1 177.8(8)
C1 Fe1 N1 C11 -125.7(8)
C7 Fe1 N1 C11 -33.2(8)
C6 Fe1 N1 C11 131.7(10)
C2 Fe1 N1 C11 57.7(11)
C5 Fe1 N1 C11 135.3(8)
C4 Fe1 N1 C11 104.4(9)
C3 Fe1 N1 C11 67.0(9)
C1 Fe1 N1 C15 56.0(7)
C7 Fe1 N1 C15 148.5(7)
C6 Fe1 N1 C15 -46.7(11)
C2 Fe1 N1 C15 -120.6(8)
C5 Fe1 N1 C15 -43.0(8)
C4 Fe1 N1 C15 -74.0(8)
C3 Fe1 N1 C15 -111.3(8)
N3 C7 N2 C9 -0.6(9)
Fe1 C7 N2 C9 -178.5(6)
N3 C7 N2 C10 -178.0(7)
Fe1 C7 N2 C10 4.0(11)
C8 C9 N2 C7 0.5(10)
C8 C9 N2 C10 177.9(8)
C11 C10 N2 C7 -49.7(11)
C11 C10 N2 C9 133.3(9)
N2 C7 N3 C8 0.5(10)
Fe1 C7 N3 C8 178.1(7)
N2 C7 N3 C16 179.2(8)
Fe1 C7 N3 C16 -3.2(14)
C9 C8 N3 C7 -0.2(10)
C9 C8 N3 C16 -178.9(8)
C18 C16 N3 C7 117.4(10)
C17 C16 N3 C7 -118.4(10)
C18 C16 N3 C8 -64.1(12)
C17 C16 N3 C8 60.1(12)
C32 C33 N4 C29 -0.2(13)
C32 C33 N4 Fe2 178.5(7)
C30 C29 N4 C33 0.4(12)
C28 C29 N4 C33 177.7(7)
C30 C29 N4 Fe2 -178.3(6)
C28 C29 N4 Fe2 -1.0(10)
C19 Fe2 N4 C33 55.5(7)
C25 Fe2 N4 C33 148.1(7)
C22 Fe2 N4 C33 -45.0(11)
C23 Fe2 N4 C33 -118.7(8)
C24 Fe2 N4 C33 -112.2(7)
C20 Fe2 N4 C33 -75.1(8)
C21 Fe2 N4 C33 -44.0(8)
C19 Fe2 N4 C29 -125.8(7)
C25 Fe2 N4 C29 -33.3(7)
C22 Fe2 N4 C29 133.6(8)
C23 Fe2 N4 C29 60.0(9)
C24 Fe2 N4 C29 66.4(8)
C20 Fe2 N4 C29 103.5(9)
C21 Fe2 N4 C29 134.6(8)
C26 C27 N5 C25 -0.3(10)
C26 C27 N5 C28 177.5(8)
N6 C25 N5 C27 -0.2(9)
Fe2 C25 N5 C27 -177.9(6)
N6 C25 N5 C28 -178.1(7)
Fe2 C25 N5 C28 4.2(10)
C29 C28 N5 C27 131.2(8)
C29 C28 N5 C25 -51.3(10)
N5 C25 N6 C26 0.6(9)
Fe2 C25 N6 C26 177.9(7)
N5 C25 N6 C34 -179.6(7)
Fe2 C25 N6 C34 -2.3(13)
C27 C26 N6 C25 -0.8(10)
C27 C26 N6 C34 179.4(8)
C36 C34 N6 C25 117.2(10)
C35 C34 N6 C25 -117.7(9)
C36 C34 N6 C26 -63.1(11)
C35 C34 N6 C26 62.1(11)
